data_2221441
loop_
_publ_author_name
'Sengottvelan, Nallathambi'
'Lee, You-Soon'
'Lim, Hyun-Soo'
'Kim, Young-Inn'
'Kang, Sung Kwon'

_publ_section_title
;
 Bis(3-methylpyridinium) tetrachloridocuprate(II)
;
_journal_coeditor_code LX2094
_journal_issue 4
_journal_name_full 'Acta Crystallographica Section E'
_journal_page_first m384
_journal_paper_doi 10.1107/S1600536809007818
_journal_volume 65
_journal_year 2009
_chemical_formula_iupac '(C6 H8 N)2 [Cu Cl4]'
_chemical_formula_moiety '2(C6 H8 N +), Cl4 Cu 2-'
_chemical_formula_sum 'C12 H16 Cl4 Cu N2'
_chemical_formula_weight 393.61
_chemical_name_systematic
;
Bis(3-methylpyridinium) tetrachloridocuprate(II)
;
_space_group_IT_number 14
_symmetry_cell_setting monoclinic
_symmetry_space_group_name_Hall '-P 2yn'
_symmetry_space_group_name_H-M 'P 1 21/n 1'
_audit_creation_method 'WinGX routine CIF_UPDATE'
_cell_angle_alpha 90
_cell_angle_beta 103.541(2)
_cell_angle_gamma 90
_cell_formula_units_Z 4
_cell_length_a 9.0438(3)
_cell_length_b 13.0530(4)
_cell_length_c 13.7391(5)
_cell_measurement_reflns_used 7316
_cell_measurement_temperature 123(2)
_cell_measurement_theta_max 28.29
_cell_measurement_theta_min 2.79
_cell_volume 1576.80(9)
_computing_cell_refinement 'SAINT (Bruker, 2002)'
_computing_data_collection 'SMART (Bruker, 2002)'
_computing_data_reduction 'SAINT (Bruker, 2002)'
_computing_molecular_graphics 'ORTEP-3 for Windows (Farrugia, 1997) and DIAMOND (Brandenburg, 1998)'
_computing_publication_material 'WinGX (Farrugia, 1999)'
_computing_structure_refinement 'SHELXL97 (Sheldrick, 2008)'
_computing_structure_solution 'SHELXS97 (Sheldrick, 2008)'
_diffrn_measured_fraction_theta_full 0.993
_diffrn_measured_fraction_theta_max 0.993
_diffrn_measurement_device_type 'Bruker SMART CCD area-detector'
_diffrn_measurement_method '\f and \w'
_diffrn_radiation_type MoK\a
_diffrn_radiation_wavelength 0.71073
_diffrn_reflns_av_R_equivalents 0.0364
_diffrn_reflns_limit_h_max 12
_diffrn_reflns_limit_h_min -11
_diffrn_reflns_limit_k_max 17
_diffrn_reflns_limit_k_min -17
_diffrn_reflns_limit_l_max 18
_diffrn_reflns_limit_l_min -17
_diffrn_reflns_number 16009
_diffrn_reflns_theta_full 28.31
_diffrn_reflns_theta_max 28.31
_diffrn_reflns_theta_min 2.18
_exptl_absorpt_coefficient_mu 2.05
_exptl_absorpt_correction_T_max 0.62
_exptl_absorpt_correction_T_min 0.603
_exptl_absorpt_correction_type multi-scan
_exptl_absorpt_process_details '(SADABS; Bruker, 2002)'
_exptl_crystal_colour orange
_exptl_crystal_density_diffrn 1.658
_exptl_crystal_density_method 'not measured'
_exptl_crystal_description block
_exptl_crystal_F_000 796
_exptl_crystal_size_max 0.25
_exptl_crystal_size_mid 0.24
_exptl_crystal_size_min 0.23
_refine_diff_density_max 0.357
_refine_diff_density_min -0.35
_refine_ls_extinction_method none
_refine_ls_goodness_of_fit_ref 1.044
_refine_ls_hydrogen_treatment mixed
_refine_ls_matrix_type full
_refine_ls_number_parameters 182
_refine_ls_number_reflns 3899
_refine_ls_number_restraints 0
_refine_ls_restrained_S_all 1.044
_refine_ls_R_factor_gt 0.0235
_refine_ls_shift/su_max 0.001
_refine_ls_structure_factor_coef Fsqd
_refine_ls_weighting_details 'calc w=1/[\s^2^(Fo^2^)+(0.0228P)^2^+0.7012P] where P=(Fo^2^+2Fc^2^)/3'
_refine_ls_weighting_scheme calc
_refine_ls_wR_factor_ref 0.0615
_reflns_number_gt 3429
_reflns_number_total 3899
_reflns_threshold_expression I>2\s(I)
_cod_data_source_file lx2094.cif
_cod_data_source_block I
_cod_depositor_comments
;
The following automatic conversions were performed:
'_symmetry_cell_setting' value 'Monoclinic' changed to 'monoclinic'
according to '/home/saulius/struct/CIF-dictionaries/cif_core.dic'
dictionary named 'cif_core.dic' version 2.4.1 from 2010-06-29.

Automatic conversion script
Id: cif_fix_enum 1527 2010-12-29 10:47:43Z saulius 

The following automatic conversions were performed:

'_symmetry_cell_setting' value 'Monoclinic' changed to 'monoclinic'
according to /home/saulius/struct/CIF-dictionaries/cif_core.dic
dictionary named 'cif_core.dic' version 2.4.1 from 2010-06-29.

Automatic conversion script
Id: cif_fix_values 1715 2011-07-08 13:25:40Z adriana 
;
_cod_original_sg_symbol_H-M 'P 21/n'
_cod_database_code 2221441
_cod_database_fobs_code 2221441

loop_
_symmetry_equiv_pos_as_xyz
'x, y, z'
'-x+1/2, y+1/2, -z+1/2'
'-x, -y, -z'
'x-1/2, -y-1/2, z-1/2'

loop_
_atom_site_type_symbol
_atom_site_label
_atom_site_fract_x
_atom_site_fract_y
_atom_site_fract_z
_atom_site_U_iso_or_equiv
_atom_site_adp_type
_atom_site_calc_flag
_atom_site_refinement_flags
_atom_site_occupancy
_atom_site_disorder_assembly
_atom_site_disorder_group
Cu Cu 0.55797(2) 0.545725(15) 0.703075(14) 0.01588(6) Uani d . 1 . .
Cl Cl1 0.65531(4) 0.43858(3) 0.60513(3) 0.02068(9) Uani d . 1 . .
Cl Cl2 0.75323(4) 0.65743(3) 0.73115(3) 0.02099(9) Uani d . 1 . .
Cl Cl3 0.36357(4) 0.65699(3) 0.68081(3) 0.01929(9) Uani d . 1 . .
Cl Cl4 0.46771(5) 0.42349(3) 0.78922(3) 0.02114(9) Uani d . 1 . .
N N1 0.44305(15) 0.24760(11) 0.59904(10) 0.0181(3) Uani d . 1 . .
H H1 0.486(2) 0.2980(17) 0.6238(15) 0.031(6) Uiso d . 1 . .
C C1 0.46256(17) 0.21958(12) 0.50880(11) 0.0172(3) Uani d . 1 . .
H H1A 0.5226 0.2594 0.4771 0.021 Uiso calc R 1 . .
C C2 0.39398(17) 0.13197(12) 0.46271(11) 0.0175(3) Uani d . 1 . .
C C3 0.30426(18) 0.07611(13) 0.51325(12) 0.0207(3) Uani d . 1 . .
H H3 0.2563 0.0168 0.4843 0.025 Uiso calc R 1 . .
C C4 0.28506(18) 0.10739(13) 0.60617(12) 0.0214(3) Uani d . 1 . .
H H4 0.2243 0.0698 0.6392 0.026 Uiso calc R 1 . .
C C5 0.35733(18) 0.19485(13) 0.64851(12) 0.0198(3) Uani d . 1 . .
H H5 0.3467 0.217 0.7108 0.024 Uiso calc R 1 . .
C C6 0.4135(2) 0.10069(14) 0.36131(12) 0.0244(4) Uani d . 1 . .
H H6A 0.3316 0.1282 0.3106 0.037 Uiso calc R 1 . .
H H6B 0.413 0.0273 0.3567 0.037 Uiso calc R 1 . .
H H6C 0.5086 0.1266 0.3519 0.037 Uiso calc R 1 . .
N N2 0.85716(15) 0.61542(11) 0.52789(10) 0.0188(3) Uani d . 1 . .
H H2 0.820(3) 0.5984(19) 0.5735(17) 0.044(7) Uiso d . 1 . .
C C7 0.94635(17) 0.69916(13) 0.54089(11) 0.0182(3) Uani d . 1 . .
H H7 0.9581 0.7377 0.5992 0.022 Uiso calc R 1 . .
C C8 1.02028(17) 0.72809(12) 0.46826(11) 0.0178(3) Uani d . 1 . .
C C9 0.99762(18) 0.66842(13) 0.38198(12) 0.0197(3) Uani d . 1 . .
H H9 1.0457 0.6861 0.3315 0.024 Uiso calc R 1 . .
C C10 0.90430(19) 0.58299(13) 0.37064(12) 0.0223(3) Uani d . 1 . .
H H10 0.8895 0.5436 0.3128 0.027 Uiso calc R 1 . .
C C11 0.83398(19) 0.55690(13) 0.44509(12) 0.0214(3) Uani d . 1 . .
H H11 0.7712 0.4997 0.4386 0.026 Uiso calc R 1 . .
C C12 1.1178(2) 0.82208(13) 0.48099(13) 0.0253(4) Uani d . 1 . .
H H12A 1.0547 0.8815 0.4636 0.038 Uiso calc R 1 . .
H H12B 1.1875 0.8177 0.4381 0.038 Uiso calc R 1 . .
H H12C 1.1738 0.8273 0.5494 0.038 Uiso calc R 1 . .

loop_
_atom_site_aniso_label
_atom_site_aniso_U_11
_atom_site_aniso_U_22
_atom_site_aniso_U_33
_atom_site_aniso_U_12
_atom_site_aniso_U_13
_atom_site_aniso_U_23
Cu 0.01598(11) 0.01411(10) 0.01823(11) -0.00095(7) 0.00540(8) -0.00009(7)
Cl1 0.0225(2) 0.01704(18) 0.0254(2) -0.00297(15) 0.01148(16) -0.00423(14)
Cl2 0.02040(19) 0.02015(19) 0.02291(19) -0.00627(15) 0.00604(15) -0.00435(15)
Cl3 0.02013(19) 0.01763(18) 0.02150(19) 0.00232(14) 0.00768(15) 0.00053(14)
Cl4 0.0242(2) 0.01839(19) 0.02248(19) -0.00029(15) 0.00882(15) 0.00461(14)
N1 0.0172(6) 0.0156(7) 0.0202(7) -0.0019(5) 0.0016(5) -0.0005(5)
C1 0.0163(7) 0.0172(7) 0.0186(7) 0.0000(6) 0.0048(6) 0.0028(6)
C2 0.0168(7) 0.0177(7) 0.0174(7) 0.0020(6) 0.0028(6) 0.0017(6)
C3 0.0197(8) 0.0171(8) 0.0243(8) -0.0027(6) 0.0029(6) 0.0012(6)
C4 0.0189(8) 0.0215(8) 0.0245(8) -0.0009(6) 0.0066(6) 0.0061(7)
C5 0.0184(7) 0.0233(8) 0.0177(7) 0.0030(6) 0.0042(6) 0.0025(6)
C6 0.0300(9) 0.0238(9) 0.0192(8) 0.0011(7) 0.0053(7) -0.0024(7)
N2 0.0180(7) 0.0204(7) 0.0185(7) -0.0002(5) 0.0056(5) 0.0027(5)
C7 0.0186(8) 0.0183(8) 0.0173(7) 0.0003(6) 0.0034(6) -0.0004(6)
C8 0.0157(7) 0.0185(8) 0.0191(7) 0.0030(6) 0.0039(6) 0.0029(6)
C9 0.0206(8) 0.0228(8) 0.0162(7) 0.0069(6) 0.0056(6) 0.0042(6)
C10 0.0254(8) 0.0225(8) 0.0172(7) 0.0039(7) 0.0015(6) -0.0035(6)
C11 0.0196(8) 0.0186(8) 0.0238(8) -0.0006(6) 0.0005(6) 0.0001(6)
C12 0.0263(9) 0.0237(9) 0.0272(9) -0.0058(7) 0.0089(7) 0.0020(7)

loop_
_atom_type_symbol
_atom_type_description
_atom_type_scat_dispersion_real
_atom_type_scat_dispersion_imag
_atom_type_scat_source
C C 0.0033 0.0016 'International Tables Vol C Tables 4.2.6.8 and 6.1.1.4'
H H 0 0 'International Tables Vol C Tables 4.2.6.8 and 6.1.1.4'
Cl Cl 0.1484 0.1585 'International Tables Vol C Tables 4.2.6.8 and 6.1.1.4'
Cu Cu 0.3201 1.2651 'International Tables Vol C Tables 4.2.6.8 and 6.1.1.4'
N N 0.0061 0.0033 'International Tables Vol C Tables 4.2.6.8 and 6.1.1.4'

loop_
_geom_angle_atom_site_label_1
_geom_angle_atom_site_label_2
_geom_angle_atom_site_label_3
_geom_angle_site_symmetry_1
_geom_angle_site_symmetry_3
_geom_angle
_geom_angle_publ_flag
Cl3 Cu Cl4 . . 99.283(16) ?
Cl3 Cu Cl2 . . 99.327(17) ?
Cl4 Cu Cl2 . . 137.322(16) ?
Cl3 Cu Cl1 . . 136.189(16) ?
Cl4 Cu Cl1 . . 96.568(17) ?
Cl2 Cu Cl1 . . 95.946(16) ?
C5 N1 C1 . . 123.14(15) ?
C5 N1 H1 . . 119.2(15) ?
C1 N1 H1 . . 117.7(15) ?
N1 C1 C2 . . 120.43(15) ?
N1 C1 H1A . . 119.8 ?
C2 C1 H1A . . 119.8 ?
C1 C2 C3 . . 117.17(15) ?
C1 C2 C6 . . 120.83(15) ?
C3 C2 C6 . . 121.98(15) ?
C4 C3 C2 . . 121.16(15) ?
C4 C3 H3 . . 119.4 ?
C2 C3 H3 . . 119.4 ?
C5 C4 C3 . . 118.91(16) ?
C5 C4 H4 . . 120.5 ?
C3 C4 H4 . . 120.5 ?
N1 C5 C4 . . 119.19(16) ?
N1 C5 H5 . . 120.4 ?
C4 C5 H5 . . 120.4 ?
C2 C6 H6A . . 109.5 ?
C2 C6 H6B . . 109.5 ?
H6A C6 H6B . . 109.5 ?
C2 C6 H6C . . 109.5 ?
H6A C6 H6C . . 109.5 ?
H6B C6 H6C . . 109.5 ?
C7 N2 C11 . . 122.92(15) ?
C7 N2 H2 . . 117.7(17) ?
C11 N2 H2 . . 119.3(17) ?
N2 C7 C8 . . 120.27(15) ?
N2 C7 H7 . . 119.9 ?
C8 C7 H7 . . 119.9 ?
C7 C8 C9 . . 117.62(15) ?
C7 C8 C12 . . 120.84(15) ?
C9 C8 C12 . . 121.53(15) ?
C10 C9 C8 . . 120.68(15) ?
C10 C9 H9 . . 119.7 ?
C8 C9 H9 . . 119.7 ?
C11 C10 C9 . . 119.60(15) ?
C11 C10 H10 . . 120.2 ?
C9 C10 H10 . . 120.2 ?
N2 C11 C10 . . 118.90(16) ?
N2 C11 H11 . . 120.5 ?
C10 C11 H11 . . 120.5 ?
C8 C12 H12A . . 109.5 ?
C8 C12 H12B . . 109.5 ?
H12A C12 H12B . . 109.5 ?
C8 C12 H12C . . 109.5 ?
H12A C12 H12C . . 109.5 ?
H12B C12 H12C . . 109.5 ?

loop_
_geom_bond_atom_site_label_1
_geom_bond_atom_site_label_2
_geom_bond_site_symmetry_2
_geom_bond_distance
_geom_bond_publ_flag
Cu Cl3 . 2.2455(4) ?
Cu Cl4 . 2.2506(4) ?
Cu Cl2 . 2.2526(4) ?
Cu Cl1 . 2.2576(4) ?
N1 C5 . 1.336(2) ?
N1 C1 . 1.343(2) ?
N1 H1 . 0.80(2) ?
C1 C2 . 1.382(2) ?
C1 H1A . 0.93 ?
C2 C3 . 1.391(2) ?
C2 C6 . 1.501(2) ?
C3 C4 . 1.389(2) ?
C3 H3 . 0.93 ?
C4 C5 . 1.375(2) ?
C4 H4 . 0.93 ?
C5 H5 . 0.93 ?
C6 H6A . 0.96 ?
C6 H6B . 0.96 ?
C6 H6C . 0.96 ?
N2 C7 . 1.345(2) ?
N2 C11 . 1.345(2) ?
N2 H2 . 0.81(2) ?
C7 C8 . 1.378(2) ?
C7 H7 . 0.93 ?
C8 C9 . 1.393(2) ?
C8 C12 . 1.497(2) ?
C9 C10 . 1.385(2) ?
C9 H9 . 0.93 ?
C10 C11 . 1.368(2) ?
C10 H10 . 0.93 ?
C11 H11 . 0.93 ?
C12 H12A . 0.96 ?
C12 H12B . 0.96 ?
C12 H12C . 0.96 ?

loop_
_geom_hbond_atom_site_label_D
_geom_hbond_atom_site_label_H
_geom_hbond_atom_site_label_A
_geom_hbond_site_symmetry_A
_geom_hbond_distance_DH
_geom_hbond_distance_HA
_geom_hbond_distance_DA
_geom_hbond_angle_DHA
N1 H1 Cl1 . 0.80(2) 2.44(2) 3.136(2) 146(2)
N2 H2 Cl1 . 0.81(2) 2.66(2) 3.270(2) 134(2)
N2 H2 Cl2 . 0.81(2) 2.50(2) 3.196(2) 145(2)
